data_7226416
loop_
_publ_author_name
'Phukan, Nithi'
'Baruah, Jubaraj B.'

_publ_section_title
;
 Conformational adjustments over synthons of urea and thiourea based
 assemblies
;
_journal_issue 40
_journal_name_full CrystEngComm
_journal_page_first 7753
_journal_paper_doi 10.1039/C6CE01326K
_journal_volume 18
_journal_year 2016
_chemical_formula_moiety 'C15 H13 N3 O S'
_chemical_formula_sum 'C15 H13 N3 O S'
_chemical_formula_weight 283.34
_chemical_name_systematic
; 
 ? 
;
_space_group_IT_number 14
_symmetry_cell_setting monoclinic
_symmetry_space_group_name_Hall '-P 2ybc'
_symmetry_space_group_name_H-M 'P 1 21/c 1'
_atom_sites_solution_hydrogens geom
_atom_sites_solution_primary direct
_atom_sites_solution_secondary difmap
_audit_creation_method SHELXL-97
_audit_update_record
;
2016-05-14 deposited with the CCDC.
2016-08-31 downloaded from the CCDC.
;
_cell_angle_alpha 90.00
_cell_angle_beta 106.990(6)
_cell_angle_gamma 90.00
_cell_formula_units_Z 4
_cell_length_a 8.4428(8)
_cell_length_b 22.3348(19)
_cell_length_c 7.7119(7)
_cell_measurement_reflns_used 1331
_cell_measurement_temperature 296(2)
_cell_measurement_theta_max 24.51
_cell_measurement_theta_min 2.91
_cell_volume 1390.8(2)
_computing_structure_refinement 'SHELXL-97 (Sheldrick, 1997)'
_computing_structure_solution 'SHELXS-97 (Sheldrick, 1990)'
_diffrn_ambient_temperature 296(2)
_diffrn_measured_fraction_theta_full 0.985
_diffrn_measured_fraction_theta_max 0.985
_diffrn_measurement_device_type 'CCD area detector'
_diffrn_measurement_method 'phi and omega scans'
_diffrn_radiation_monochromator graphite
_diffrn_radiation_source 'fine-focus sealed tube'
_diffrn_radiation_type MoK\a
_diffrn_radiation_wavelength 0.71073
_diffrn_reflns_av_R_equivalents 0.0451
_diffrn_reflns_av_sigmaI/netI 0.0421
_diffrn_reflns_limit_h_max 9
_diffrn_reflns_limit_h_min -10
_diffrn_reflns_limit_k_max 26
_diffrn_reflns_limit_k_min -26
_diffrn_reflns_limit_l_max 8
_diffrn_reflns_limit_l_min -8
_diffrn_reflns_number 7348
_diffrn_reflns_theta_full 25.25
_diffrn_reflns_theta_max 25.25
_diffrn_reflns_theta_min 4.35
_exptl_absorpt_coefficient_mu 0.231
_exptl_absorpt_correction_type none
_exptl_crystal_colour red
_exptl_crystal_density_diffrn 1.353
_exptl_crystal_density_method 'not measured'
_exptl_crystal_description needle
_exptl_crystal_F_000 592.0
_exptl_crystal_size_max 0.32
_exptl_crystal_size_mid 0.24
_exptl_crystal_size_min 0.12
_refine_diff_density_max 0.165
_refine_diff_density_min -0.184
_refine_diff_density_rms 0.036
_refine_ls_extinction_method none
_refine_ls_goodness_of_fit_ref 1.071
_refine_ls_hydrogen_treatment mixed
_refine_ls_matrix_type full
_refine_ls_number_parameters 233
_refine_ls_number_reflns 2490
_refine_ls_number_restraints 0
_refine_ls_restrained_S_all 1.071
_refine_ls_R_factor_all 0.0718
_refine_ls_R_factor_gt 0.0439
_refine_ls_shift/su_max 0.000
_refine_ls_shift/su_mean 0.000
_refine_ls_structure_factor_coef Fsqd
_refine_ls_weighting_details 'calc w=1/[\s^2^(Fo^2^)+(0.0000P)^2^+0.6000P] where P=(Fo^2^+2Fc^2^)/3'
_refine_ls_weighting_scheme calc
_refine_ls_wR_factor_gt 0.0725
_refine_ls_wR_factor_ref 0.0811
_reflns_number_gt 1604
_reflns_number_total 2490
_reflns_threshold_expression >2sigma(I)
_cod_data_source_file c6ce01326k2.cif
_cod_data_source_block 10
_cod_depositor_comments
;
The following automatic conversions were performed:

'_symmetry_cell_setting' value 'Monoclinic' changed to 'monoclinic'
according to
/usr/data/users/saulius/crontab/automatic-downloads/rss-feeds/RSC/lib/dictionaries/cif_core.dic
dictionary named 'cif_core.dic' version 2.4.2 from 2011-04-26.

Automatic conversion script
Id: cif_fix_values 4268 2015-11-12 08:31:59Z antanas 

 Adding full bibliography for 7226405--7226416.cif.
;
_cod_original_sg_symbol_H-M 'P 21/c'
_cod_database_code 7226416

loop_
_symmetry_equiv_pos_as_xyz
'x, y, z'
'-x, y+1/2, -z+1/2'
'-x, -y, -z'
'x, -y-1/2, z-1/2'

loop_
_atom_site_label
_atom_site_type_symbol
_atom_site_fract_x
_atom_site_fract_y
_atom_site_fract_z
_atom_site_U_iso_or_equiv
_atom_site_adp_type
_atom_site_occupancy
_atom_site_symmetry_multiplicity
_atom_site_calc_flag
S1 S 0.38290(9) 0.39308(3) 0.04275(10) 0.0630(2) Uani 1 1 d
C15 C 0.4903(3) 0.65402(9) 0.4636(3) 0.0398(5) Uani 1 1 d
C6 C 0.3294(3) 0.63042(9) 0.3743(3) 0.0397(6) Uani 1 1 d
C9 C 0.3536(4) 0.73876(12) 0.5623(4) 0.0572(7) Uani 1 1 d
C4 C 0.3750(3) 0.46133(9) 0.1442(3) 0.0442(6) Uani 1 1 d
C7 C 0.1895(3) 0.66122(11) 0.3776(4) 0.0490(6) Uani 1 1 d
C14 C 0.6393(3) 0.62589(11) 0.4614(4) 0.0479(6) Uani 1 1 d
C10 C 0.5003(3) 0.70955(10) 0.5580(3) 0.0471(6) Uani 1 1 d
C5 C 0.1929(3) 0.54552(10) 0.1795(3) 0.0465(6) Uani 1 1 d
C2 C 0.6450(3) 0.44580(11) 0.2270(4) 0.0511(6) Uani 1 1 d
C11 C 0.6590(4) 0.73352(13) 0.6465(4) 0.0616(8) Uani 1 1 d
C3 C 0.5965(4) 0.39576(12) 0.1311(4) 0.0603(8) Uani 1 1 d
C13 C 0.7896(3) 0.65126(13) 0.5474(4) 0.0631(8) Uani 1 1 d
C1 C 0.8189(4) 0.46390(17) 0.3229(6) 0.0668(8) Uani 1 1 d
C12 C 0.7987(4) 0.70526(14) 0.6410(4) 0.0699(9) Uani 1 1 d
C8 C 0.2037(4) 0.71557(11) 0.4733(4) 0.0574(7) Uani 1 1 d
N1 N 0.5173(2) 0.48340(8) 0.2367(3) 0.0452(5) Uani 1 1 d
N3 N 0.3246(2) 0.57412(8) 0.2899(3) 0.0440(5) Uani 1 1 d
N2 N 0.2233(3) 0.48883(9) 0.1223(3) 0.0509(6) Uani 1 1 d
O1 O 0.05104(19) 0.56566(7) 0.1294(3) 0.0642(5) Uani 1 1 d
H1A H 0.893(4) 0.4395(14) 0.285(5) 0.111(12) Uiso 1 1 d
H1B H 0.838(4) 0.4644(13) 0.450(5) 0.101(13) Uiso 1 1 d
H1C H 0.839(3) 0.5040(13) 0.294(4) 0.080(9) Uiso 1 1 d
H3 H 0.658(3) 0.3682(11) 0.114(4) 0.065(8) Uiso 1 1 d
H2 H 0.136(3) 0.4696(10) 0.050(4) 0.064(8) Uiso 1 1 d
H3A H 0.420(3) 0.5531(10) 0.310(3) 0.062(8) Uiso 1 1 d
H7 H 0.086(3) 0.6446(9) 0.312(3) 0.050(7) Uiso 1 1 d
H8 H 0.105(3) 0.7345(10) 0.480(3) 0.067(8) Uiso 1 1 d
H9 H 0.364(3) 0.7766(11) 0.628(4) 0.073(8) Uiso 1 1 d
H11 H 0.662(3) 0.7698(11) 0.717(4) 0.072(8) Uiso 1 1 d
H12 H 0.907(3) 0.7218(11) 0.703(4) 0.084(9) Uiso 1 1 d
H13 H 0.883(3) 0.6304(11) 0.536(4) 0.071(8) Uiso 1 1 d
H14 H 0.640(2) 0.5881(9) 0.404(3) 0.037(6) Uiso 1 1 d

loop_
_atom_site_aniso_label
_atom_site_aniso_U_11
_atom_site_aniso_U_22
_atom_site_aniso_U_33
_atom_site_aniso_U_23
_atom_site_aniso_U_13
_atom_site_aniso_U_12
S1 0.0840(5) 0.0448(4) 0.0583(5) -0.0086(3) 0.0175(4) -0.0065(3)
C15 0.0470(13) 0.0381(12) 0.0331(15) 0.0029(10) 0.0099(11) -0.0048(10)
C6 0.0433(12) 0.0388(12) 0.0365(15) 0.0005(10) 0.0109(11) -0.0031(10)
C9 0.081(2) 0.0416(14) 0.0486(19) -0.0029(13) 0.0190(15) 0.0038(14)
C4 0.0541(14) 0.0405(13) 0.0376(16) 0.0011(11) 0.0129(12) -0.0072(11)
C7 0.0464(15) 0.0522(15) 0.0470(19) -0.0008(12) 0.0113(13) 0.0002(12)
C14 0.0451(14) 0.0466(14) 0.0493(18) -0.0025(13) 0.0091(12) -0.0054(11)
C10 0.0603(15) 0.0427(13) 0.0366(16) 0.0013(11) 0.0112(12) -0.0066(12)
C5 0.0424(14) 0.0498(14) 0.0466(17) -0.0064(12) 0.0119(12) -0.0116(11)
C2 0.0571(15) 0.0507(15) 0.0480(18) 0.0108(13) 0.0195(13) 0.0049(12)
C11 0.078(2) 0.0524(17) 0.050(2) -0.0130(14) 0.0113(15) -0.0204(15)
C3 0.085(2) 0.0449(15) 0.058(2) 0.0047(14) 0.0323(16) 0.0153(15)
C13 0.0449(15) 0.0715(19) 0.068(2) -0.0050(16) 0.0086(14) -0.0074(14)
C1 0.0538(17) 0.074(2) 0.072(3) 0.0145(18) 0.0164(17) 0.0071(16)
C12 0.0594(18) 0.079(2) 0.061(2) -0.0097(16) 0.0027(16) -0.0277(17)
C8 0.0629(17) 0.0550(16) 0.057(2) 0.0020(14) 0.0219(15) 0.0155(14)
N1 0.0466(11) 0.0418(11) 0.0460(14) -0.0022(9) 0.0119(9) -0.0025(9)
N3 0.0368(11) 0.0435(11) 0.0479(14) -0.0072(9) 0.0065(10) -0.0046(9)
N2 0.0465(12) 0.0495(12) 0.0522(16) -0.0119(10) 0.0072(10) -0.0122(10)
O1 0.0410(10) 0.0643(11) 0.0775(15) -0.0174(10) 0.0020(9) -0.0044(8)

loop_
_atom_type_symbol
_atom_type_description
_atom_type_scat_dispersion_real
_atom_type_scat_dispersion_imag
_atom_type_scat_source
C C 0.0033 0.0016 'International Tables Vol C Tables 4.2.6.8 and 6.1.1.4'
N N 0.0061 0.0033 'International Tables Vol C Tables 4.2.6.8 and 6.1.1.4'
O O 0.0106 0.0060 'International Tables Vol C Tables 4.2.6.8 and 6.1.1.4'
S S 0.1246 0.1234 'International Tables Vol C Tables 4.2.6.8 and 6.1.1.4'
H H 0.0000 0.0000 'International Tables Vol C Tables 4.2.6.8 and 6.1.1.4'

loop_
_geom_angle_atom_site_label_1
_geom_angle_atom_site_label_2
_geom_angle_atom_site_label_3
_geom_angle
C4 S1 C3 87.99(13)
C14 C15 C10 118.2(2)
C14 C15 C6 123.7(2)
C10 C15 C6 118.1(2)
C7 C6 N3 123.1(2)
C7 C6 C15 120.5(2)
N3 C6 C15 116.41(19)
C8 C9 C10 120.6(2)
N1 C4 N2 124.8(2)
N1 C4 S1 115.57(17)
N2 C4 S1 119.59(17)
C6 C7 C8 120.0(2)
C13 C14 C15 120.9(2)
C9 C10 C11 121.8(2)
C9 C10 C15 119.5(2)
C11 C10 C15 118.7(2)
O1 C5 N3 124.9(2)
O1 C5 N2 119.1(2)
N3 C5 N2 116.0(2)
C3 C2 N1 114.8(2)
C3 C2 C1 126.7(3)
N1 C2 C1 118.5(2)
C12 C11 C10 121.3(3)
C2 C3 S1 111.2(2)
C14 C13 C12 120.7(3)
C11 C12 C13 120.2(3)
C9 C8 C7 121.3(3)
C4 N1 C2 110.43(19)
C5 N3 C6 128.4(2)
C4 N2 C5 128.0(2)

loop_
_geom_bond_atom_site_label_1
_geom_bond_atom_site_label_2
_geom_bond_distance
S1 C4 1.724(2)
S1 C3 1.733(3)
C15 C14 1.411(3)
C15 C10 1.428(3)
C15 C6 1.432(3)
C6 C7 1.374(3)
C6 N3 1.411(3)
C9 C8 1.354(4)
C9 C10 1.409(3)
C4 N1 1.301(3)
C4 N2 1.385(3)
C7 C8 1.408(3)
C14 C13 1.371(3)
C10 C11 1.419(3)
C5 O1 1.231(3)
C5 N3 1.348(3)
C5 N2 1.389(3)
C2 C3 1.337(3)
C2 N1 1.386(3)
C2 C1 1.494(4)
C11 C12 1.349(4)
C13 C12 1.396(4)
